data_2209381
loop_
_publ_author_name
Aziz-ur-Rehman
'Helliwell, Madeleine'
'Ali, Saqib'
'Shahzadi, Saira'

_publ_section_title
;
 (4-Chloro-3,5-dinitrobenzoato)triphenyltin(IV)
;
_journal_coeditor_code AT2046
_journal_issue 7
_journal_name_full 'Acta Crystallographica Section E'
_journal_page_first m1656
_journal_page_last m1657
_journal_paper_doi 10.1107/S1600536806023580
_journal_volume 62
_journal_year 2006
_chemical_formula_iupac '[Sn (C6 H5)3 (C7 H2 Cl N2 O6)]'
_chemical_formula_moiety 'C25 H17 Cl N2 O6 Sn'
_chemical_formula_sum 'C25 H17 Cl N2 O6 Sn'
_chemical_formula_weight 595.55
_chemical_name_systematic
;
(4-Chloro-3,5-dinitrobenzoato)triphenyltin(IV)
;
_space_group_IT_number 14
_symmetry_cell_setting monoclinic
_symmetry_space_group_name_Hall '-P 2ybc'
_symmetry_space_group_name_H-M 'P 1 21/c 1'
_atom_sites_solution_hydrogens geom
_atom_sites_solution_primary direct
_atom_sites_solution_secondary difmap
_cell_angle_alpha 90.00
_cell_angle_beta 103.1560(10)
_cell_angle_gamma 90.00
_cell_formula_units_Z 4
_cell_length_a 12.7457(8)
_cell_length_b 8.3919(5)
_cell_length_c 22.3719(14)
_cell_measurement_reflns_used 6521
_cell_measurement_temperature 100(2)
_cell_measurement_theta_max 26.35
_cell_measurement_theta_min 2.60
_cell_volume 2330.1(2)
_computing_cell_refinement 'SAINT (Bruker, 2002)'
_computing_data_collection 'SMART (Bruker, 2001)'
_computing_data_reduction SAINT
_computing_molecular_graphics 'SHELXTL (Bruker, 2001)'
_computing_publication_material SHELXTL
_computing_structure_refinement 'SHELXL97 (Sheldrick, 1997)'
_computing_structure_solution 'SHELXS97 (Sheldrick, 1997)'
_diffrn_ambient_temperature 100(2)
_diffrn_measured_fraction_theta_full 0.998
_diffrn_measured_fraction_theta_max 0.998
_diffrn_measurement_device_type 'Bruker SMART CCD area-detector'
_diffrn_measurement_method '\f and \w'
_diffrn_radiation_monochromator graphite
_diffrn_radiation_source 'fine-focus sealed tube'
_diffrn_radiation_type MoK\a
_diffrn_radiation_wavelength 0.71073
_diffrn_reflns_av_R_equivalents 0.0294
_diffrn_reflns_av_sigmaI/netI 0.0331
_diffrn_reflns_limit_h_max 15
_diffrn_reflns_limit_h_min -15
_diffrn_reflns_limit_k_max 10
_diffrn_reflns_limit_k_min -10
_diffrn_reflns_limit_l_max 11
_diffrn_reflns_limit_l_min -27
_diffrn_reflns_number 13029
_diffrn_reflns_theta_full 26.38
_diffrn_reflns_theta_max 26.38
_diffrn_reflns_theta_min 1.64
_exptl_absorpt_coefficient_mu 1.257
_exptl_absorpt_correction_T_max 0.6675
_exptl_absorpt_correction_T_min 0.6333
_exptl_absorpt_correction_type multi-scan
_exptl_absorpt_process_details '(SADABS; Bruker, 2001)'
_exptl_crystal_colour colourless
_exptl_crystal_density_diffrn 1.698
_exptl_crystal_density_method 'not measured'
_exptl_crystal_description block
_exptl_crystal_F_000 1184
_exptl_crystal_size_max 0.40
_exptl_crystal_size_mid 0.35
_exptl_crystal_size_min 0.35
_refine_diff_density_max 1.252
_refine_diff_density_min -0.347
_refine_ls_extinction_method none
_refine_ls_goodness_of_fit_ref 1.032
_refine_ls_hydrogen_treatment constr
_refine_ls_matrix_type full
_refine_ls_number_parameters 316
_refine_ls_number_reflns 4757
_refine_ls_number_restraints 0
_refine_ls_restrained_S_all 1.032
_refine_ls_R_factor_all 0.0303
_refine_ls_R_factor_gt 0.0261
_refine_ls_shift/su_max 0.001
_refine_ls_shift/su_mean 0.000
_refine_ls_structure_factor_coef Fsqd
_refine_ls_weighting_details 'calc w=1/[\s^2^(Fo^2^)+(0.0367P)^2^+1.1522P] where P=(Fo^2^+2Fc^2^)/3'
_refine_ls_weighting_scheme calc
_refine_ls_wR_factor_gt 0.0658
_refine_ls_wR_factor_ref 0.0678
_reflns_number_gt 4272
_reflns_number_total 4757
_reflns_threshold_expression I>2\s(I)
_cod_data_source_file at2046.cif
_cod_data_source_block I
_cod_original_sg_symbol_H-M 'P 21/c'
_cod_database_code 2209381
_cod_database_fobs_code 2209381

loop_
_symmetry_equiv_pos_as_xyz
'x, y, z'
'-x, y+1/2, -z+1/2'
'-x, -y, -z'
'x, -y-1/2, z-1/2'

loop_
_atom_site_type_symbol
_atom_site_label
_atom_site_fract_x
_atom_site_fract_y
_atom_site_fract_z
_atom_site_U_iso_or_equiv
_atom_site_adp_type
_atom_site_calc_flag
_atom_site_refinement_flags
_atom_site_occupancy
Sn Sn1 0.134882(11) 1.067962(17) 0.129275(7) 0.01438(6) Uani d . 1
Cl Cl1 0.55398(5) 0.72259(8) -0.10026(3) 0.02763(14) Uani d . 1
O O1 0.21016(12) 0.99775(19) 0.06102(7) 0.0171(3) Uani d . 1
O O2 0.31794(13) 0.8587(2) 0.13545(7) 0.0211(4) Uani d . 1
O O3 0.28596(16) 0.9951(3) -0.14633(9) 0.0394(5) Uani d . 1
O O4 0.32670(17) 0.7534(3) -0.16759(9) 0.0416(5) Uani d . 1
O O5 0.70083(13) 0.7399(2) 0.02386(9) 0.0290(4) Uani d . 1
O O6 0.62699(16) 0.5697(2) 0.07485(11) 0.0387(5) Uani d . 1
N N1 0.32621(17) 0.8642(3) -0.13270(10) 0.0264(5) Uani d . 1
N N2 0.62382(16) 0.6807(2) 0.03893(10) 0.0215(4) Uani d . 1
C C1 0.29240(18) 0.9052(3) 0.08239(11) 0.0162(5) Uani d . 1
C C2 0.35596(17) 0.8602(3) 0.03634(10) 0.0157(4) Uani d . 1
C C3 0.31641(18) 0.8872(3) -0.02591(11) 0.0176(5) Uani d . 1
H H3 0.2485 0.9375 -0.0401 0.021 Uiso calc R 1
C C4 0.37641(18) 0.8404(3) -0.06694(10) 0.0187(5) Uani d . 1
C C5 0.47870(18) 0.7729(3) -0.04867(11) 0.0189(5) Uani d . 1
C C6 0.51593(17) 0.7503(3) 0.01411(11) 0.0169(5) Uani d . 1
C C7 0.45593(18) 0.7886(3) 0.05622(11) 0.0172(5) Uani d . 1
H H7 0.4829 0.7660 0.0985 0.021 Uiso calc R 1
C C8 0.01540(17) 1.2159(3) 0.07450(10) 0.0155(4) Uani d . 1
C C9 0.00488(18) 1.2329(3) 0.01143(11) 0.0185(5) Uani d . 1
H H9 0.0518 1.1761 -0.0084 0.022 Uiso calc R 1
C C10 -0.07344(19) 1.3319(3) -0.02249(11) 0.0221(5) Uani d . 1
H H10 -0.0801 1.3424 -0.0655 0.026 Uiso calc R 1
C C11 -0.1419(2) 1.4156(3) 0.00592(12) 0.0230(5) Uani d . 1
H H11 -0.1955 1.4834 -0.0175 0.028 Uiso calc R 1
C C12 -0.13241(19) 1.4007(3) 0.06854(12) 0.0232(5) Uani d . 1
H H12 -0.1795 1.4581 0.0881 0.028 Uiso calc R 1
C C13 -0.05419(18) 1.3018(3) 0.10265(11) 0.0205(5) Uani d . 1
H H13 -0.0477 1.2922 0.1456 0.025 Uiso calc R 1
C C14 0.06444(18) 0.8692(3) 0.16362(10) 0.0161(4) Uani d . 1
C C15 -0.04809(18) 0.8590(3) 0.15001(11) 0.0190(5) Uani d . 1
H H15 -0.0899 0.9365 0.1241 0.023 Uiso calc R 1
C C16 -0.0992(2) 0.7363(3) 0.17408(11) 0.0239(5) Uani d . 1
H H16 -0.1756 0.7306 0.1649 0.029 Uiso calc R 1
C C17 -0.0382(2) 0.6224(3) 0.21159(11) 0.0239(5) Uani d . 1
H H17 -0.0730 0.5377 0.2276 0.029 Uiso calc R 1
C C18 0.0729(2) 0.6319(3) 0.22562(11) 0.0242(5) Uani d . 1
H H18 0.1142 0.5540 0.2516 0.029 Uiso calc R 1
C C19 0.12474(19) 0.7545(3) 0.20213(11) 0.0201(5) Uani d . 1
H H19 0.2012 0.7605 0.2122 0.024 Uiso calc R 1
C C20 0.25521(18) 1.2014(3) 0.18982(10) 0.0180(5) Uani d . 1
C C21 0.32980(19) 1.1282(3) 0.23723(11) 0.0231(5) Uani d . 1
H H21 0.3233 1.0180 0.2453 0.028 Uiso calc R 1
C C22 0.4136(2) 1.2166(3) 0.27265(12) 0.0273(6) Uani d . 1
H H22 0.4647 1.1662 0.3046 0.033 Uiso calc R 1
C C23 0.4231(2) 1.3779(3) 0.26163(12) 0.0286(6) Uani d . 1
H H23 0.4813 1.4373 0.2855 0.034 Uiso calc R 1
C C24 0.3476(2) 1.4524(3) 0.21570(12) 0.0256(6) Uani d . 1
H H24 0.3530 1.5634 0.2087 0.031 Uiso calc R 1
C C25 0.26397(19) 1.3643(3) 0.17980(11) 0.0213(5) Uani d . 1
H H25 0.2125 1.4156 0.1483 0.026 Uiso calc R 1

loop_
_atom_site_aniso_label
_atom_site_aniso_U_11
_atom_site_aniso_U_22
_atom_site_aniso_U_33
_atom_site_aniso_U_12
_atom_site_aniso_U_13
_atom_site_aniso_U_23
Sn1 0.01423(9) 0.01387(9) 0.01520(10) 0.00213(5) 0.00367(6) -0.00005(6)
Cl1 0.0266(3) 0.0353(3) 0.0252(3) 0.0020(2) 0.0148(3) -0.0049(3)
O1 0.0144(7) 0.0191(8) 0.0179(8) 0.0019(6) 0.0042(6) -0.0019(7)
O2 0.0221(8) 0.0256(9) 0.0162(9) 0.0039(7) 0.0054(7) 0.0008(7)
O3 0.0399(11) 0.0546(13) 0.0258(11) 0.0216(10) 0.0117(9) 0.0147(10)
O4 0.0493(13) 0.0522(13) 0.0201(10) -0.0002(10) 0.0015(9) -0.0103(9)
O5 0.0183(9) 0.0301(10) 0.0404(11) 0.0011(7) 0.0102(8) 0.0025(8)
O6 0.0314(11) 0.0337(11) 0.0537(14) 0.0124(8) 0.0149(10) 0.0218(9)
N1 0.0209(10) 0.0405(13) 0.0188(11) 0.0035(10) 0.0069(8) 0.0034(10)
N2 0.0200(10) 0.0193(10) 0.0259(11) 0.0044(8) 0.0066(9) -0.0011(9)
C1 0.0167(11) 0.0129(10) 0.0197(12) -0.0028(8) 0.0054(9) -0.0020(9)
C2 0.0161(10) 0.0141(10) 0.0174(11) -0.0028(8) 0.0048(9) -0.0019(9)
C3 0.0165(11) 0.0160(11) 0.0198(12) -0.0004(9) 0.0029(9) 0.0008(9)
C4 0.0204(11) 0.0211(12) 0.0145(12) -0.0024(9) 0.0036(9) -0.0010(9)
C5 0.0219(12) 0.0155(11) 0.0216(12) -0.0021(9) 0.0096(10) -0.0034(9)
C6 0.0149(11) 0.0129(10) 0.0228(12) 0.0013(8) 0.0042(9) -0.0010(9)
C7 0.0198(11) 0.0140(10) 0.0178(12) -0.0006(9) 0.0044(9) 0.0004(9)
C8 0.0130(10) 0.0131(10) 0.0193(12) -0.0005(8) 0.0012(9) -0.0001(9)
C9 0.0190(11) 0.0150(11) 0.0218(13) 0.0001(9) 0.0054(9) -0.0021(9)
C10 0.0272(13) 0.0182(12) 0.0182(12) -0.0021(9) -0.0003(10) -0.0005(9)
C11 0.0206(12) 0.0145(11) 0.0304(14) 0.0016(9) -0.0015(10) -0.0002(10)
C12 0.0187(12) 0.0196(12) 0.0311(14) 0.0047(9) 0.0054(10) -0.0038(10)
C13 0.0189(11) 0.0217(12) 0.0209(12) 0.0028(9) 0.0044(9) -0.0016(10)
C14 0.0204(11) 0.0155(11) 0.0136(11) 0.0007(9) 0.0061(9) -0.0012(9)
C15 0.0225(12) 0.0178(11) 0.0166(12) 0.0017(9) 0.0043(9) 0.0002(9)
C16 0.0223(12) 0.0248(13) 0.0251(13) -0.0033(9) 0.0065(10) -0.0021(10)
C17 0.0362(14) 0.0175(12) 0.0208(13) -0.0039(10) 0.0120(11) 0.0001(10)
C18 0.0353(14) 0.0209(12) 0.0163(12) 0.0055(10) 0.0056(10) 0.0025(10)
C19 0.0225(12) 0.0214(12) 0.0164(12) 0.0054(9) 0.0046(9) 0.0014(9)
C20 0.0166(11) 0.0221(11) 0.0158(11) 0.0014(9) 0.0046(9) -0.0050(9)
C21 0.0261(13) 0.0220(12) 0.0205(13) 0.0046(10) 0.0038(10) -0.0030(10)
C22 0.0232(13) 0.0352(15) 0.0209(13) 0.0074(11) 0.0000(10) -0.0069(11)
C23 0.0207(12) 0.0348(15) 0.0295(15) -0.0022(11) 0.0039(11) -0.0151(12)
C24 0.0231(13) 0.0245(13) 0.0315(15) -0.0017(10) 0.0109(11) -0.0071(11)
C25 0.0198(12) 0.0221(12) 0.0233(13) 0.0015(9) 0.0074(10) -0.0021(10)

loop_
_atom_type_symbol
_atom_type_description
_atom_type_scat_dispersion_real
_atom_type_scat_dispersion_imag
_atom_type_scat_source
C C 0.0033 0.0016 'International Tables Vol C Tables 4.2.6.8 and 6.1.1.4'
H H 0.0000 0.0000 'International Tables Vol C Tables 4.2.6.8 and 6.1.1.4'
N N 0.0061 0.0033 'International Tables Vol C Tables 4.2.6.8 and 6.1.1.4'
O O 0.0106 0.0060 'International Tables Vol C Tables 4.2.6.8 and 6.1.1.4'
Cl Cl 0.1484 0.1585 'International Tables Vol C Tables 4.2.6.8 and 6.1.1.4'
Sn Sn -0.6537 1.4246 'International Tables Vol C Tables 4.2.6.8 and 6.1.1.4'

loop_
_geom_angle_atom_site_label_1
_geom_angle_atom_site_label_2
_geom_angle_atom_site_label_3
_geom_angle
_geom_angle_publ_flag
O1 Sn1 C14 110.48(7) y
O1 Sn1 C20 103.46(7) y
C14 Sn1 C20 119.25(9) y
O1 Sn1 C8 97.64(7) y
C14 Sn1 C8 111.21(8) y
C20 Sn1 C8 112.28(9) y
C1 O1 Sn1 111.63(14) ?
O4 N1 O3 126.2(2) ?
O4 N1 C4 118.1(2) ?
O3 N1 C4 115.6(2) ?
O5 N2 O6 125.8(2) ?
O5 N2 C6 118.34(19) ?
O6 N2 C6 115.8(2) ?
O2 C1 O1 124.1(2) ?
O2 C1 C2 121.5(2) ?
O1 C1 C2 114.4(2) ?
C7 C2 C3 119.3(2) ?
C7 C2 C1 119.4(2) ?
C3 C2 C1 121.3(2) ?
C4 C3 C2 119.5(2) ?
C4 C3 H3 120.3 ?
C2 C3 H3 120.3 ?
C3 C4 C5 122.9(2) ?
C3 C4 N1 116.4(2) ?
C5 C4 N1 120.7(2) ?
C6 C5 C4 115.7(2) ?
C6 C5 Cl1 122.18(18) ?
C4 C5 Cl1 122.16(18) ?
C7 C6 C5 122.9(2) ?
C7 C6 N2 116.6(2) ?
C5 C6 N2 120.5(2) ?
C6 C7 C2 119.6(2) ?
C6 C7 H7 120.2 ?
C2 C7 H7 120.2 ?
C9 C8 C13 118.6(2) ?
C9 C8 Sn1 122.33(16) ?
C13 C8 Sn1 119.09(17) ?
C10 C9 C8 120.5(2) ?
C10 C9 H9 119.8 ?
C8 C9 H9 119.8 ?
C11 C10 C9 120.3(2) ?
C11 C10 H10 119.9 ?
C9 C10 H10 119.9 ?
C10 C11 C12 120.0(2) ?
C10 C11 H11 120.0 ?
C12 C11 H11 120.0 ?
C11 C12 C13 119.9(2) ?
C11 C12 H12 120.1 ?
C13 C12 H12 120.1 ?
C12 C13 C8 120.8(2) ?
C12 C13 H13 119.6 ?
C8 C13 H13 119.6 ?
C19 C14 C15 118.9(2) ?
C19 C14 Sn1 123.09(17) ?
C15 C14 Sn1 117.86(17) ?
C16 C15 C14 120.6(2) ?
C16 C15 H15 119.7 ?
C14 C15 H15 119.7 ?
C17 C16 C15 119.8(2) ?
C17 C16 H16 120.1 ?
C15 C16 H16 120.1 ?
C18 C17 C16 120.1(2) ?
C18 C17 H17 120.0 ?
C16 C17 H17 120.0 ?
C17 C18 C19 120.5(2) ?
C17 C18 H18 119.7 ?
C19 C18 H18 119.7 ?
C18 C19 C14 120.1(2) ?
C18 C19 H19 120.0 ?
C14 C19 H19 120.0 ?
C25 C20 C21 119.2(2) ?
C25 C20 Sn1 119.22(17) ?
C21 C20 Sn1 121.44(17) ?
C22 C21 C20 120.0(2) ?
C22 C21 H21 120.0 ?
C20 C21 H21 120.0 ?
C23 C22 C21 120.4(2) ?
C23 C22 H22 119.8 ?
C21 C22 H22 119.8 ?
C22 C23 C24 119.9(2) ?
C22 C23 H23 120.1 ?
C24 C23 H23 120.1 ?
C23 C24 C25 120.0(2) ?
C23 C24 H24 120.0 ?
C25 C24 H24 120.0 ?
C24 C25 C20 120.4(2) ?
C24 C25 H25 119.8 ?
C20 C25 H25 119.8 ?

loop_
_geom_bond_atom_site_label_1
_geom_bond_atom_site_label_2
_geom_bond_distance
_geom_bond_publ_flag
Sn1 O1 2.0654(15) y
Sn1 C14 2.119(2) y
Sn1 C20 2.120(2) y
Sn1 C8 2.124(2) y
Cl1 C5 1.713(2) ?
O1 C1 1.305(3) y
O2 C1 1.221(3) y
O3 N1 1.221(3) ?
O4 N1 1.215(3) ?
O5 N2 1.214(3) ?
O6 N2 1.225(3) ?
N1 C4 1.478(3) ?
N2 C6 1.481(3) ?
C1 C2 1.497(3) ?
C2 C7 1.387(3) ?
C2 C3 1.387(3) ?
C3 C4 1.379(3) ?
C3 H3 0.9500 ?
C4 C5 1.395(3) ?
C5 C6 1.389(3) ?
C6 C7 1.380(3) ?
C7 H7 0.9500 ?
C8 C9 1.394(3) ?
C8 C13 1.399(3) ?
C9 C10 1.385(3) ?
C9 H9 0.9500 ?
C10 C11 1.382(4) ?
C10 H10 0.9500 ?
C11 C12 1.384(4) ?
C11 H11 0.9500 ?
C12 C13 1.385(3) ?
C12 H12 0.9500 ?
C13 H13 0.9500 ?
C14 C19 1.400(3) ?
C14 C15 1.400(3) ?
C15 C16 1.390(3) ?
C15 H15 0.9500 ?
C16 C17 1.388(3) ?
C16 H16 0.9500 ?
C17 C18 1.382(4) ?
C17 H17 0.9500 ?
C18 C19 1.389(3) ?
C18 H18 0.9500 ?
C19 H19 0.9500 ?
C20 C25 1.394(3) ?
C20 C21 1.395(3) ?
C21 C22 1.391(3) ?
C21 H21 0.9500 ?
C22 C23 1.385(4) ?
C22 H22 0.9500 ?
C23 C24 1.387(4) ?
C23 H23 0.9500 ?
C24 C25 1.392(3) ?
C24 H24 0.9500 ?
C25 H25 0.9500 ?

loop_
_geom_torsion_atom_site_label_1
_geom_torsion_atom_site_label_2
_geom_torsion_atom_site_label_3
_geom_torsion_atom_site_label_4
_geom_torsion
C14 Sn1 O1 C1 -65.67(15)
C20 Sn1 O1 C1 63.07(16)
C8 Sn1 O1 C1 178.24(14)
Sn1 O1 C1 O2 3.9(3)
Sn1 O1 C1 C2 -175.42(14)
O2 C1 C2 C7 -11.6(3)
O1 C1 C2 C7 167.7(2)
O2 C1 C2 C3 167.7(2)
O1 C1 C2 C3 -13.0(3)
C7 C2 C3 C4 0.9(3)
C1 C2 C3 C4 -178.4(2)
C2 C3 C4 C5 -3.1(3)
C2 C3 C4 N1 176.4(2)
O4 N1 C4 C3 -131.2(2)
O3 N1 C4 C3 47.4(3)
O4 N1 C4 C5 48.3(3)
O3 N1 C4 C5 -133.1(2)
C3 C4 C5 C6 2.0(3)
N1 C4 C5 C6 -177.5(2)
C3 C4 C5 Cl1 -177.46(18)
N1 C4 C5 Cl1 3.0(3)
C4 C5 C6 C7 1.2(3)
Cl1 C5 C6 C7 -179.28(17)
C4 C5 C6 N2 -179.52(19)
Cl1 C5 C6 N2 0.0(3)
O5 N2 C6 C7 -128.6(2)
O6 N2 C6 C7 49.3(3)
O5 N2 C6 C5 52.1(3)
O6 N2 C6 C5 -130.0(2)
C5 C6 C7 C2 -3.4(3)
N2 C6 C7 C2 177.37(19)
C3 C2 C7 C6 2.2(3)
C1 C2 C7 C6 -178.5(2)
O1 Sn1 C8 C9 2.91(19)
C14 Sn1 C8 C9 -112.61(18)
C20 Sn1 C8 C9 110.89(18)
O1 Sn1 C8 C13 -175.94(17)
C14 Sn1 C8 C13 68.55(19)
C20 Sn1 C8 C13 -67.95(19)
C13 C8 C9 C10 -0.5(3)
Sn1 C8 C9 C10 -179.31(17)
C8 C9 C10 C11 0.2(3)
C9 C10 C11 C12 0.0(4)
C10 C11 C12 C13 0.0(4)
C11 C12 C13 C8 -0.3(4)
C9 C8 C13 C12 0.5(3)
Sn1 C8 C13 C12 179.37(18)
O1 Sn1 C14 C19 74.1(2)
C20 Sn1 C14 C19 -45.5(2)
C8 Sn1 C14 C19 -178.58(18)
O1 Sn1 C14 C15 -110.03(17)
C20 Sn1 C14 C15 130.36(17)
C8 Sn1 C14 C15 -2.7(2)
C19 C14 C15 C16 -0.4(3)
Sn1 C14 C15 C16 -176.36(18)
C14 C15 C16 C17 -0.4(4)
C15 C16 C17 C18 0.8(4)
C16 C17 C18 C19 -0.4(4)
C17 C18 C19 C14 -0.4(4)
C15 C14 C19 C18 0.8(3)
Sn1 C14 C19 C18 176.54(17)
O1 Sn1 C20 C25 88.62(18)
C14 Sn1 C20 C25 -148.26(17)
C8 Sn1 C20 C25 -15.6(2)
O1 Sn1 C20 C21 -87.52(19)
C14 Sn1 C20 C21 35.6(2)
C8 Sn1 C20 C21 168.25(18)
C25 C20 C21 C22 -2.0(4)
Sn1 C20 C21 C22 174.18(18)
C20 C21 C22 C23 0.7(4)
C21 C22 C23 C24 1.1(4)
C22 C23 C24 C25 -1.5(4)
C23 C24 C25 C20 0.2(4)
C21 C20 C25 C24 1.5(3)
Sn1 C20 C25 C24 -174.70(18)

loop_
_cod_related_entry_id
_cod_related_entry_database
_cod_related_entry_code
1 ChemSpider 24735794
